data_4125555
loop_
_publ_author_name
'Deegan, Meaghan M.'
'Peters, Jonas C.'

_publ_section_title
;
 CO Reduction to CH3OSiMe3: Electrophile-Promoted Hydride Migration at a
 Single Fe Site.
;
_journal_issue 7
_journal_name_full 'Journal of the American Chemical Society'
_journal_page_first 2561
_journal_page_last 2564
_journal_paper_doi 10.1021/jacs.6b12444
_journal_volume 139
_journal_year 2017
_chemical_formula_moiety 'C40 H65 B Fe O P3 Si, 0.33(C4 H10 O)'
_chemical_formula_sum 'C41.31 H68.26 B Fe O1.32 P3 Si'
_chemical_formula_weight 773.74
_space_group_crystal_system triclinic
_space_group_IT_number 2
_space_group_name_Hall '-P 1'
_space_group_name_H-M_alt 'P -1'
_symmetry_space_group_name_Hall '-P 1'
_symmetry_space_group_name_H-M 'P -1'
_atom_sites_solution_hydrogens geom
_audit_creation_date 2016-11-29
_audit_creation_method
;
Olex2 1.2
(compiled 2016.11.24 svn.r3356 for OlexSys, GUI svn.r5267)
;
_cell_angle_alpha 78.666(2)
_cell_angle_beta 78.736(2)
_cell_angle_gamma 62.016(2)
_cell_formula_units_Z 2
_cell_length_a 10.9056(7)
_cell_length_b 11.3906(7)
_cell_length_c 20.2061(14)
_cell_measurement_reflns_used 8836
_cell_measurement_temperature 100(2)
_cell_measurement_theta_max 26.07
_cell_measurement_theta_min 2.40
_cell_volume 2157.9(2)
_computing_cell_refinement 'SAINT v8.37A (Bruker, 2015)'
_computing_data_reduction 'SAINT v8.37A (Bruker, 2015)'
_computing_molecular_graphics 'Olex2 (Dolomanov et al., 2009)'
_computing_publication_material 'Olex2 (Dolomanov et al., 2009)'
_computing_structure_refinement 'XL (Sheldrick, 2008)'
_diffrn_ambient_temperature 100.0
_diffrn_detector 'CMOS Area Detector'
_diffrn_detector_area_resol_mean 10.24
_diffrn_detector_type 'Bruker PHOTON 100 CMOS'
_diffrn_measured_fraction_theta_full 0.998
_diffrn_measured_fraction_theta_max 0.996
_diffrn_measurement_device '\k-geometry diffractometer'
_diffrn_measurement_device_type 'Bruker D8 VENTURE Kappa Duo PHOTON 100 CMOS'
_diffrn_measurement_method '\f and \w scans'
_diffrn_radiation_monochromator 'multilayer mirrors'
_diffrn_radiation_type MoK\a
_diffrn_radiation_wavelength 0.71073
_diffrn_reflns_av_R_equivalents 0.1299
_diffrn_reflns_av_unetI/netI 0.0946
_diffrn_reflns_Laue_measured_fraction_full 0.998
_diffrn_reflns_Laue_measured_fraction_max 0.996
_diffrn_reflns_limit_h_max 13
_diffrn_reflns_limit_h_min -13
_diffrn_reflns_limit_k_max 14
_diffrn_reflns_limit_k_min -14
_diffrn_reflns_limit_l_max 25
_diffrn_reflns_limit_l_min -25
_diffrn_reflns_number 46776
_diffrn_reflns_point_group_measured_fraction_full 0.998
_diffrn_reflns_point_group_measured_fraction_max 0.996
_diffrn_reflns_theta_full 25.000
_diffrn_reflns_theta_max 26.371
_diffrn_reflns_theta_min 2.397
_diffrn_source 'I\mS HB micro-focus sealed tube'
_diffrn_source_current 1
_diffrn_source_power 0.05
_diffrn_source_type 'Incoatech I\mS HB'
_diffrn_source_voltage 50
_diffrn_standards_number 0
_exptl_absorpt_coefficient_mu 0.519
_exptl_absorpt_correction_T_max 0.7460
_exptl_absorpt_correction_T_min 0.5516
_exptl_absorpt_correction_type multi-scan
_exptl_absorpt_process_details
'SADABS-2016/2 (Bruker,2016/2) was used for absorption correction. wR2(int) was 0.1228 before and 0.0301 after correction. The Ratio of minimum to maximum transmission is 0.7394. The \l/2 correction factor is Not present.'
_exptl_crystal_colour orange
_exptl_crystal_colour_primary orange
_exptl_crystal_density_diffrn 1.191
_exptl_crystal_description plate
_exptl_crystal_F_000 833
_exptl_crystal_size_max 0.268
_exptl_crystal_size_mid 0.213
_exptl_crystal_size_min 0.132
_refine_diff_density_max 0.617
_refine_diff_density_min -0.841
_refine_diff_density_rms 0.082
_refine_ls_extinction_method none
_refine_ls_goodness_of_fit_ref 1.040
_refine_ls_hydrogen_treatment constr
_refine_ls_matrix_type full
_refine_ls_number_parameters 659
_refine_ls_number_reflns 8802
_refine_ls_number_restraints 196
_refine_ls_restrained_S_all 1.043
_refine_ls_R_factor_all 0.1234
_refine_ls_R_factor_gt 0.0716
_refine_ls_shift/su_max 0.000
_refine_ls_shift/su_mean 0.000
_refine_ls_structure_factor_coef Fsqd
_refine_ls_weighting_details 'w=1/[\s^2^(Fo^2^)+(0.0774P)^2^+2.9498P] where P=(Fo^2^+2Fc^2^)/3'
_refine_ls_weighting_scheme calc
_refine_ls_wR_factor_gt 0.1618
_refine_ls_wR_factor_ref 0.1870
_reflns_Friedel_coverage 0.000
_reflns_number_gt 5681
_reflns_number_total 8802
_reflns_threshold_expression 'I > 2\s(I)'
_cod_data_source_file ja6b12444_si_002.cif
_cod_data_source_block compound6
_cod_depositor_comments 'Adding full bibliography for 4125551--4125555.cif.'
_cod_database_code 4125555
_shelx_space_group_comment
;
The symmetry employed for this shelxl refinement is uniquely defined
by the following loop, which should always be used as a source of
symmetry information in preference to the above space-group names.
They are only intended as comments.
;
_olex2_refinement_description
;
1. Fixed Uiso
 At 1.2 times of:
  All C(H) groups, All C(H,H) groups
 At 1.5 times of:
  All C(H,H,H) groups
2. Uiso/Uaniso restraints and constraints
Uanis(C40B) = Uanis(C38A)
3. Rigid body (RIGU) restrains
 C25B, C25A, C23B, C23A, C24B, C24A
 with sigma for 1-2 distances of 0.004 and sigma for 1-3 distances of 0.004
 C31B, C31A, C29B, C29A, C30B, C30A
 with sigma for 1-2 distances of 0.004 and sigma for 1-3 distances of 0.004
 C35A, C37C, C35B, C37B, C36A, C36B, C36C, C35C, C37A, C32, P3
 with sigma for 1-2 distances of 0.004 and sigma for 1-3 distances of 0.004
 Si1A, C40A, C39A, C38A, C40B, Si1B, C38B, C39B
 with sigma for 1-2 distances of 0.004 and sigma for 1-3 distances of 0.004
 C1A, C1B, C38A, O1B, Si1A, C40A, C39B, C40B, Si1B, O1A, C38B, C39A, C41, O2,
 C43, C42, C44
 with sigma for 1-2 distances of 0.004 and sigma for 1-3 distances of 0.004
4. Others
 1*[Sof(C35A)+Sof(H35A)+Sof(C36A)+Sof(H36A)+Sof(H36B)+Sof(H36C)+Sof(C37A)+
 Sof(H37G)+Sof(H37H)+Sof(H37I)]+1*[Sof(C35B)+Sof(H35B)+Sof(C37B)+Sof(H37D)+
 Sof(H37E)+Sof(H37F)+Sof(C36B)+Sof(H36D)+Sof(H36E)+Sof(H36F)]+1*[Sof(C37C)+
 Sof(H37A)+Sof(H37B)+Sof(H37C)+Sof(C36C)+Sof(H36G)+Sof(H36H)+Sof(H36I)+
 Sof(C35C)+Sof(H35C)]=1 with esd of 0.001
 Sof(C1B)=Sof(H1BA)=Sof(H1BB)=Sof(O1B)=Sof(Si1B)=Sof(C38B)=Sof(H38D)=Sof(H38E)=
 Sof(H38F)=Sof(C39B)=Sof(H39D)=Sof(H39E)=Sof(H39F)=Sof(C40B)=Sof(H40D)=
 Sof(H40E)=Sof(H40F)=1-FVAR(1)
 Sof(O2)=Sof(C43)=Sof(H43A)=Sof(H43B)=Sof(C44)=Sof(H44A)=Sof(H44B)=Sof(H44C)=
 Sof(C42)=Sof(H42A)=Sof(H42B)=Sof(C41)=Sof(H41A)=Sof(H41B)=Sof(H41C)=0.5*FVAR(2)
 Sof(O1A)=Sof(C1A)=Sof(H1AA)=Sof(H1AB)=Sof(C38A)=Sof(H38A)=Sof(H38B)=Sof(H38C)=
 Sof(Si1A)=Sof(C40A)=Sof(H40A)=Sof(H40B)=Sof(H40C)=Sof(C39A)=Sof(H39A)=
 Sof(H39B)=Sof(H39C)=FVAR(1)
 Sof(C35A)=Sof(H35A)=Sof(C36A)=Sof(H36A)=Sof(H36B)=Sof(H36C)=Sof(C37A)=
 Sof(H37G)=Sof(H37H)=Sof(H37I)=FVAR(2)
 Sof(C35B)=Sof(H35B)=Sof(C37B)=Sof(H37D)=Sof(H37E)=Sof(H37F)=Sof(C36B)=
 Sof(H36D)=Sof(H36E)=Sof(H36F)=FVAR(3)
 Sof(C37C)=Sof(H37A)=Sof(H37B)=Sof(H37C)=Sof(C36C)=Sof(H36G)=Sof(H36H)=
 Sof(H36I)=Sof(C35C)=Sof(H35C)=FVAR(4)
 Sof(C29B)=Sof(H29B)=Sof(C31B)=Sof(H31D)=Sof(H31E)=Sof(H31F)=Sof(C30B)=
 Sof(H30D)=Sof(H30E)=Sof(H30F)=1-FVAR(5)
 Sof(C29A)=Sof(H29A)=Sof(C30A)=Sof(H30A)=Sof(H30B)=Sof(H30C)=Sof(C31A)=
 Sof(H31A)=Sof(H31B)=Sof(H31C)=FVAR(5)
 Sof(C25B)=Sof(H25A)=Sof(H25B)=Sof(H25C)=Sof(C24B)=Sof(H24D)=Sof(H24E)=
 Sof(H24F)=Sof(C23B)=Sof(H23B)=1-FVAR(6)
 Sof(C23A)=Sof(H23A)=Sof(C24A)=Sof(H24A)=Sof(H24B)=Sof(H24C)=Sof(C25A)=
 Sof(H25D)=Sof(H25E)=Sof(H25F)=FVAR(6)
5.a Ternary CH refined with riding coordinates:
 C26(H26), C32(H32), C20(H20), C29A(H29A), C35A(H35A), C35B(H35B), C29B(H29B),
 C23A(H23A), C23B(H23B), C35C(H35C)
5.b Secondary CH2 refined with riding coordinates:
 C1A(H1AA,H1AB), C1B(H1BA,H1BB), C43(H43A,H43B), C42(H42A,H42B)
5.c Aromatic/amide H refined with riding coordinates:
 C12(H12), C10(H10), C5(H5), C11(H11), C9(H9), C3(H3), C4(H4), C15(H15),
 C18(H18), C17(H17), C16(H16), C6(H6)
5.d Idealised Me refined as rotating group:
 C34(H34A,H34B,H34C), C28(H28A,H28B,H28C), C21(H21A,H21B,H21C), C33(H33A,H33B,
 H33C), C22(H22A,H22B,H22C), C27(H27A,H27B,H27C), C30A(H30A,H30B,H30C),
 C31A(H31A,H31B,H31C), C38A(H38A,H38B,H38C), C40A(H40A,H40B,H40C), C38B(H38D,
 H38E,H38F), C39A(H39A,H39B,H39C), C39B(H39D,H39E,H39F), C40B(H40D,H40E,H40F),
 C37C(H37A,H37B,H37C), C37B(H37D,H37E,H37F), C36A(H36A,H36B,H36C), C36B(H36D,
 H36E,H36F), C36C(H36G,H36H,H36I), C31B(H31D,H31E,H31F), C30B(H30D,H30E,H30F),
 C25B(H25A,H25B,H25C), C24A(H24A,H24B,H24C), C24B(H24D,H24E,H24F), C25A(H25D,
 H25E,H25F), C37A(H37G,H37H,H37I), C44(H44A,H44B,H44C), C41(H41A,H41B,H41C)
;
_shelx_shelxl_version_number 2014/7
_olex2_submission_special_instructions 'No special instructions were received'

loop_
_space_group_symop_operation_xyz
'x, y, z'
'-x, -y, -z'

loop_
_atom_site_label
_atom_site_type_symbol
_atom_site_fract_x
_atom_site_fract_y
_atom_site_fract_z
_atom_site_U_iso_or_equiv
_atom_site_adp_type
_atom_site_occupancy
_atom_site_site_symmetry_order
_atom_site_calc_flag
_atom_site_refinement_flags_posn
_atom_site_refinement_flags_adp
_atom_site_refinement_flags_occupancy
_atom_site_disorder_assembly
_atom_site_disorder_group
Fe1 Fe 0.28612(6) 0.27626(6) 0.25750(3) 0.03583(19) Uani 1 1 d . . . . .
P1 P 0.26911(11) 0.09178(11) 0.22401(6) 0.0354(3) Uani 1 1 d . . . . .
P2 P 0.51125(10) 0.27194(11) 0.22418(6) 0.0365(3) Uani 1 1 d . . . . .
P3 P 0.11688(11) 0.49615(12) 0.22940(6) 0.0408(3) Uani 1 1 d . U . . .
C12 C 0.5086(4) 0.1376(4) 0.0556(2) 0.0299(9) Uani 1 1 d . . . . .
H12 H 0.4412 0.1567 0.0264 0.036 Uiso 1 1 calc R . . . .
C10 C 0.7452(4) 0.0123(4) 0.0817(2) 0.0380(10) Uani 1 1 d . . . . .
H10 H 0.8379 -0.0553 0.0723 0.046 Uiso 1 1 calc R . . . .
C7 C 0.1983(3) 0.2684(4) 0.1100(2) 0.0264(8) Uani 1 1 d . . . . .
C5 C 0.0454(4) 0.2829(4) 0.0327(2) 0.0305(9) Uani 1 1 d . . . . .
H5 H -0.0034 0.3278 -0.0059 0.037 Uiso 1 1 calc R . . . .
C11 C 0.6445(4) 0.0416(4) 0.0404(2) 0.0343(9) Uani 1 1 d . . . . .
H11 H 0.6686 -0.0041 0.0017 0.041 Uiso 1 1 calc R . . . .
C2 C 0.1832(4) 0.1567(4) 0.1468(2) 0.0301(9) Uani 1 1 d . . . . .
C19 C 0.2674(3) 0.4689(4) 0.1068(2) 0.0257(8) Uani 1 1 d . . . . .
C9 C 0.7099(4) 0.0817(4) 0.1362(2) 0.0395(10) Uani 1 1 d . . . . .
H9 H 0.7796 0.0646 0.1635 0.047 Uiso 1 1 calc R . . . .
C14 C 0.1744(4) 0.5669(4) 0.1488(2) 0.0326(9) Uani 1 1 d . . . . .
C13 C 0.4668(4) 0.2070(4) 0.11170(19) 0.0260(8) Uani 1 1 d . . . . .
C3 C 0.1034(4) 0.1078(4) 0.1250(2) 0.0348(10) Uani 1 1 d . . . . .
H3 H 0.0969 0.0303 0.1495 0.042 Uiso 1 1 calc R . . . .
C8 C 0.5715(4) 0.1780(4) 0.1522(2) 0.0328(9) Uani 1 1 d . . . . .
C4 C 0.0348(4) 0.1708(4) 0.0688(2) 0.0330(9) Uani 1 1 d . . . . .
H4 H -0.0200 0.1377 0.0546 0.040 Uiso 1 1 calc R . . . .
C15 C 0.1400(4) 0.7032(4) 0.1273(3) 0.0421(11) Uani 1 1 d . . . . .
H15 H 0.0743 0.7692 0.1554 0.051 Uiso 1 1 calc R . . . .
C18 C 0.3228(4) 0.5125(4) 0.0439(2) 0.0309(9) Uani 1 1 d . . . . .
H18 H 0.3840 0.4485 0.0139 0.037 Uiso 1 1 calc R . . . .
C17 C 0.2908(4) 0.6471(4) 0.0239(2) 0.0372(10) Uani 1 1 d . . . . .
H17 H 0.3311 0.6739 -0.0188 0.045 Uiso 1 1 calc R . . . .
C16 C 0.1998(4) 0.7414(4) 0.0668(3) 0.0431(11) Uani 1 1 d . . . . .
H16 H 0.1791 0.8330 0.0540 0.052 Uiso 1 1 calc R . . . .
C26 C 0.6396(4) 0.1735(5) 0.2857(2) 0.0467(12) Uani 1 1 d . . . . .
H26 H 0.7352 0.1538 0.2615 0.056 Uiso 1 1 calc R . . . .
C34 C -0.1368(4) 0.6182(5) 0.1662(2) 0.0491(12) Uani 1 1 d . . . . .
H34A H -0.1628 0.7045 0.1813 0.074 Uiso 1 1 calc GR . . . .
H34B H -0.2216 0.6121 0.1621 0.074 Uiso 1 1 calc GR . . . .
H34C H -0.0792 0.6110 0.1220 0.074 Uiso 1 1 calc GR . . . .
C32 C -0.0538(4) 0.5044(5) 0.2183(2) 0.0446(11) Uani 1 1 d . U . . .
H32 H -0.0289 0.4199 0.1997 0.054 Uiso 1 1 calc R . . . .
C20 C 0.4352(4) -0.0611(4) 0.2028(2) 0.0432(11) Uani 1 1 d . . . . .
H20 H 0.5061 -0.0275 0.1832 0.052 Uiso 1 1 calc R . . . .
C28 C 0.6349(5) 0.0416(5) 0.3120(3) 0.0606(14) Uani 1 1 d . . . . .
H28A H 0.5412 0.0587 0.3350 0.091 Uiso 1 1 calc GR . . . .
H28B H 0.7039 -0.0103 0.3441 0.091 Uiso 1 1 calc GR . . . .
H28C H 0.6563 -0.0091 0.2738 0.091 Uiso 1 1 calc GR . . . .
C21 C 0.4917(5) -0.1567(5) 0.2665(3) 0.0649(16) Uani 1 1 d . . . . .
H21A H 0.4811 -0.1048 0.3024 0.097 Uiso 1 1 calc GR . . . .
H21B H 0.5909 -0.2171 0.2556 0.097 Uiso 1 1 calc GR . . . .
H21C H 0.4393 -0.2092 0.2821 0.097 Uiso 1 1 calc GR . . . .
C33 C -0.1447(5) 0.5003(6) 0.2864(3) 0.0688(17) Uani 1 1 d . . . . .
H33A H -0.0878 0.4276 0.3187 0.103 Uiso 1 1 calc GR . . . .
H33B H -0.2222 0.4850 0.2793 0.103 Uiso 1 1 calc GR . . . .
H33C H -0.1822 0.5858 0.3047 0.103 Uiso 1 1 calc GR . . . .
C22 C 0.4299(5) -0.1307(5) 0.1487(3) 0.0582(14) Uani 1 1 d . . . . .
H22A H 0.3629 -0.1677 0.1650 0.087 Uiso 1 1 calc GR . . . .
H22B H 0.5228 -0.2035 0.1375 0.087 Uiso 1 1 calc GR . . . .
H22C H 0.4005 -0.0666 0.1079 0.087 Uiso 1 1 calc GR . . . .
B1 B 0.3046(4) 0.3136(4) 0.1311(2) 0.0279(10) Uani 1 1 d . . . . .
C27 C 0.6141(5) 0.2514(6) 0.3443(3) 0.0662(16) Uani 1 1 d . . . . .
H27A H 0.6278 0.3315 0.3268 0.099 Uiso 1 1 calc GR . . . .
H27B H 0.6799 0.1948 0.3773 0.099 Uiso 1 1 calc GR . . . .
H27C H 0.5181 0.2781 0.3664 0.099 Uiso 1 1 calc GR . . . .
O1A O 0.1150(6) 0.2617(5) 0.3897(3) 0.0584(15) Uani 0.652(4) 1 d . U P A 1
C29A C 0.5428(9) 0.4140(9) 0.1830(5) 0.053(2) Uani 0.744(11) 1 d . U P B 1
H29A H 0.4983 0.4444 0.1400 0.064 Uiso 0.744(11) 1 calc R . P B 1
C1A C 0.2591(11) 0.2314(11) 0.3620(5) 0.049(2) Uani 0.652(4) 1 d . U P A 1
H1AA H 0.3194 0.1349 0.3743 0.059 Uiso 0.652(4) 1 calc R . P A 1
H1AB H 0.2901 0.2825 0.3833 0.059 Uiso 0.652(4) 1 calc R . P A 1
C30A C 0.6997(11) 0.3750(12) 0.1609(6) 0.070(3) Uani 0.744(11) 1 d . U P B 1
H30A H 0.7464 0.3575 0.2011 0.104 Uiso 0.744(11) 1 calc GR . P B 1
H30B H 0.7095 0.4486 0.1298 0.104 Uiso 0.744(11) 1 calc GR . P B 1
H30C H 0.7426 0.2943 0.1379 0.104 Uiso 0.744(11) 1 calc GR . P B 1
C31A C 0.4745(8) 0.5328(8) 0.2217(5) 0.081(3) Uani 0.744(11) 1 d . U P B 1
H31A H 0.3738 0.5604 0.2312 0.122 Uiso 0.744(11) 1 calc GR . P B 1
H31B H 0.4906 0.6068 0.1946 0.122 Uiso 0.744(11) 1 calc GR . P B 1
H31C H 0.5145 0.5091 0.2646 0.122 Uiso 0.744(11) 1 calc GR . P B 1
C38A C 0.148(2) 0.0892(17) 0.5152(11) 0.118(4) Uani 0.652(4) 1 d . U P A 1
H38A H 0.1595 0.0218 0.4880 0.178 Uiso 0.652(4) 1 calc GR . P A 1
H38B H 0.0933 0.0818 0.5589 0.178 Uiso 0.652(4) 1 calc GR . P A 1
H38C H 0.2408 0.0744 0.5231 0.178 Uiso 0.652(4) 1 calc GR . P A 1
C1B C 0.2311(17) 0.2981(18) 0.3604(10) 0.045(4) Uani 0.348(4) 1 d . U P A 2
H1BA H 0.2664 0.3553 0.3732 0.054 Uiso 0.348(4) 1 calc R . P A 2
H1BB H 0.1283 0.3384 0.3721 0.054 Uiso 0.348(4) 1 calc R . P A 2
O1B O 0.2957(11) 0.1654(12) 0.3936(6) 0.060(3) Uani 0.348(4) 1 d . U P A 2
Si1B Si 0.2845(6) 0.1240(6) 0.4756(3) 0.0787(18) Uani 0.348(4) 1 d . U P A 2
Si1A Si 0.0615(4) 0.2511(4) 0.47116(15) 0.1000(13) Uani 0.652(4) 1 d . U P A 1
C40A C -0.1258(14) 0.2979(15) 0.4789(6) 0.115(4) Uani 0.652(4) 1 d . U P A 1
H40A H -0.1755 0.3903 0.4578 0.173 Uiso 0.652(4) 1 calc GR . P A 1
H40B H -0.1624 0.2911 0.5271 0.173 Uiso 0.652(4) 1 calc GR . P A 1
H40C H -0.1396 0.2375 0.4559 0.173 Uiso 0.652(4) 1 calc GR . P A 1
C38B C 0.327(2) 0.221(2) 0.5190(9) 0.092(6) Uani 0.348(4) 1 d . U P A 2
H38D H 0.4284 0.1924 0.5108 0.138 Uiso 0.348(4) 1 calc GR . P A 2
H38E H 0.2990 0.2080 0.5679 0.138 Uiso 0.348(4) 1 calc GR . P A 2
H38F H 0.2778 0.3163 0.5019 0.138 Uiso 0.348(4) 1 calc GR . P A 2
C39A C 0.103(2) 0.361(2) 0.5117(8) 0.202(8) Uani 0.652(4) 1 d . U P A 1
H39A H 0.1687 0.3879 0.4799 0.302 Uiso 0.652(4) 1 calc GR . P A 1
H39B H 0.1464 0.3115 0.5532 0.302 Uiso 0.652(4) 1 calc GR . P A 1
H39C H 0.0173 0.4409 0.5231 0.302 Uiso 0.652(4) 1 calc GR . P A 1
C39B C 0.415(3) -0.056(3) 0.4875(13) 0.136(8) Uani 0.348(4) 1 d . U P A 2
H39D H 0.3698 -0.1127 0.4870 0.204 Uiso 0.348(4) 1 calc GR . P A 2
H39E H 0.4514 -0.0762 0.5312 0.204 Uiso 0.348(4) 1 calc GR . P A 2
H39F H 0.4922 -0.0738 0.4506 0.204 Uiso 0.348(4) 1 calc GR . P A 2
C40B C 0.112(4) 0.146(4) 0.514(2) 0.118(4) Uani 0.348(4) 1 d . U P A 2
H40D H 0.0779 0.1046 0.4892 0.178 Uiso 0.348(4) 1 calc GR . P A 2
H40E H 0.0485 0.2422 0.5133 0.178 Uiso 0.348(4) 1 calc GR . P A 2
H40F H 0.1170 0.1042 0.5616 0.178 Uiso 0.348(4) 1 calc GR . P A 2
C6 C 0.1271(4) 0.3293(4) 0.0528(2) 0.0282(8) Uani 1 1 d . . . . .
H6 H 0.1351 0.4052 0.0270 0.034 Uiso 1 1 calc R . . . .
C35A C 0.070(3) 0.632(4) 0.284(2) 0.033(6) Uani 0.277(15) 1 d . U P C 1
H35A H 0.1413 0.6661 0.2669 0.039 Uiso 0.277(15) 1 calc R . P C 1
C37C C -0.022(2) 0.768(2) 0.2819(14) 0.043(5) Uani 0.348(17) 1 d . U P C 3
H37A H 0.0121 0.8261 0.2504 0.065 Uiso 0.348(17) 1 calc GR . P C 3
H37B H -0.0539 0.8000 0.3265 0.065 Uiso 0.348(17) 1 calc GR . P C 3
H37C H -0.1000 0.7680 0.2644 0.065 Uiso 0.348(17) 1 calc GR . P C 3
C35B C 0.0589(17) 0.5821(19) 0.3059(10) 0.038(4) Uani 0.38(2) 1 d . U P C 2
H35B H 0.0267 0.5262 0.3425 0.045 Uiso 0.38(2) 1 calc R . P C 2
C37B C -0.062(3) 0.723(2) 0.3016(14) 0.046(6) Uani 0.38(2) 1 d . U P C 2
H37D H -0.0303 0.7843 0.2715 0.069 Uiso 0.38(2) 1 calc GR . P C 2
H37E H -0.0939 0.7515 0.3471 0.069 Uiso 0.38(2) 1 calc GR . P C 2
H37F H -0.1388 0.7223 0.2836 0.069 Uiso 0.38(2) 1 calc GR . P C 2
C36A C 0.101(2) 0.5691(18) 0.3575(9) 0.046(6) Uani 0.277(15) 1 d . U P C 1
H36A H 0.0316 0.5372 0.3794 0.069 Uiso 0.277(15) 1 calc GR . P C 1
H36B H 0.0953 0.6366 0.3830 0.069 Uiso 0.277(15) 1 calc GR . P C 1
H36C H 0.1947 0.4938 0.3569 0.069 Uiso 0.277(15) 1 calc GR . P C 1
C36B C 0.1805(17) 0.5832(15) 0.3290(9) 0.042(5) Uani 0.38(2) 1 d . U P C 2
H36D H 0.2600 0.4938 0.3286 0.063 Uiso 0.38(2) 1 calc GR . P C 2
H36E H 0.1547 0.6083 0.3752 0.063 Uiso 0.38(2) 1 calc GR . P C 2
H36F H 0.2065 0.6481 0.2983 0.063 Uiso 0.38(2) 1 calc GR . P C 2
C36C C 0.2290(18) 0.6222(17) 0.2969(10) 0.049(5) Uani 0.348(17) 1 d . U P C 3
H36G H 0.3028 0.5297 0.3009 0.073 Uiso 0.348(17) 1 calc GR . P C 3
H36H H 0.2161 0.6622 0.3380 0.073 Uiso 0.348(17) 1 calc GR . P C 3
H36I H 0.2557 0.6741 0.2572 0.073 Uiso 0.348(17) 1 calc GR . P C 3
C29B C 0.583(2) 0.413(2) 0.2023(13) 0.037(5) Uani 0.256(11) 1 d . U P B 2
H29B H 0.5537 0.4621 0.2430 0.044 Uiso 0.256(11) 1 calc R . P B 2
C31B C 0.5199(15) 0.5129(18) 0.1438(10) 0.040(5) Uani 0.256(11) 1 d . U P B 2
H31D H 0.5368 0.4663 0.1045 0.060 Uiso 0.256(11) 1 calc GR . P B 2
H31E H 0.5626 0.5744 0.1322 0.060 Uiso 0.256(11) 1 calc GR . P B 2
H31F H 0.4189 0.5637 0.1561 0.060 Uiso 0.256(11) 1 calc GR . P B 2
C30B C 0.745(2) 0.352(3) 0.1871(16) 0.056(7) Uani 0.256(11) 1 d . U P B 2
H30D H 0.7878 0.2941 0.2273 0.084 Uiso 0.256(11) 1 calc GR . P B 2
H30E H 0.7732 0.4248 0.1757 0.084 Uiso 0.256(11) 1 calc GR . P B 2
H30F H 0.7773 0.2998 0.1487 0.084 Uiso 0.256(11) 1 calc GR . P B 2
C23A C 0.160(2) 0.0453(16) 0.2898(10) 0.053(4) Uani 0.554(11) 1 d . U P D 1
H23A H 0.2084 0.0190 0.3313 0.063 Uiso 0.554(11) 1 calc R . P D 1
C25B C 0.0044(13) 0.1190(12) 0.2904(7) 0.035(3) Uani 0.446(11) 1 d . U P D 2
H25A H -0.0011 0.1859 0.3163 0.052 Uiso 0.446(11) 1 calc GR . P D 2
H25B H -0.0575 0.0798 0.3145 0.052 Uiso 0.446(11) 1 calc GR . P D 2
H25C H -0.0247 0.1619 0.2453 0.052 Uiso 0.446(11) 1 calc GR . P D 2
C24A C 0.1429(11) -0.0781(12) 0.2823(5) 0.068(3) Uani 0.554(11) 1 d . U P D 1
H24A H 0.0690 -0.0510 0.2535 0.103 Uiso 0.554(11) 1 calc GR . P D 1
H24B H 0.1176 -0.1175 0.3272 0.103 Uiso 0.554(11) 1 calc GR . P D 1
H24C H 0.2311 -0.1444 0.2613 0.103 Uiso 0.554(11) 1 calc GR . P D 1
C24B C 0.2003(10) -0.0475(10) 0.3531(5) 0.041(3) Uani 0.446(11) 1 d . U P D 2
H24D H 0.2911 -0.1269 0.3497 0.061 Uiso 0.446(11) 1 calc GR . P D 2
H24E H 0.1310 -0.0725 0.3822 0.061 Uiso 0.446(11) 1 calc GR . P D 2
H24F H 0.2084 0.0202 0.3727 0.061 Uiso 0.446(11) 1 calc GR . P D 2
C23B C 0.1542(18) 0.0093(15) 0.2826(9) 0.026(3) Uani 0.446(11) 1 d . U P D 2
H23B H 0.1582 -0.0633 0.2600 0.031 Uiso 0.446(11) 1 calc R . P D 2
C25A C 0.0183(14) 0.1634(14) 0.3069(10) 0.086(5) Uani 0.554(11) 1 d . U P D 1
H25D H 0.0330 0.2335 0.3204 0.129 Uiso 0.554(11) 1 calc GR . P D 1
H25E H -0.0363 0.1332 0.3444 0.129 Uiso 0.554(11) 1 calc GR . P D 1
H25F H -0.0325 0.1992 0.2669 0.129 Uiso 0.554(11) 1 calc GR . P D 1
C35C C 0.098(3) 0.623(3) 0.2886(18) 0.040(6) Uani 0.348(17) 1 d . U P C 3
H35C H 0.0706 0.5845 0.3346 0.048 Uiso 0.348(17) 1 calc R . P C 3
C37A C -0.069(3) 0.756(4) 0.2822(17) 0.033(7) Uani 0.277(15) 1 d . U P C 1
H37G H -0.0855 0.7907 0.2347 0.050 Uiso 0.277(15) 1 calc GR . P C 1
H37H H -0.0677 0.8238 0.3046 0.050 Uiso 0.277(15) 1 calc GR . P C 1
H37I H -0.1438 0.7326 0.3056 0.050 Uiso 0.277(15) 1 calc GR . P C 1
O2 O 0.4492(18) 0.4351(15) 0.4927(7) 0.096(4) Uani 0.326(2) 1 d . U P A -1
C43 C 0.450(3) 0.542(2) 0.4924(13) 0.102(8) Uani 0.326(2) 1 d . U P A -1
H43A H 0.5267 0.5263 0.5173 0.122 Uiso 0.326(2) 1 calc R . P A -1
H43B H 0.3608 0.6016 0.5170 0.122 Uiso 0.326(2) 1 calc R . P A -1
C44 C 0.467(4) 0.609(3) 0.4243(12) 0.139(12) Uani 0.326(2) 1 d . U P A -1
H44A H 0.4249 0.5869 0.3930 0.209 Uiso 0.326(2) 1 calc GR . P A -1
H44B H 0.5671 0.5786 0.4088 0.209 Uiso 0.326(2) 1 calc GR . P A -1
H44C H 0.4215 0.7059 0.4255 0.209 Uiso 0.326(2) 1 calc GR . P A -1
C42 C 0.448(4) 0.354(3) 0.5517(14) 0.123(9) Uani 0.326(2) 1 d . U P A -1
H42A H 0.3579 0.3988 0.5801 0.148 Uiso 0.326(2) 1 calc R . P A -1
H42B H 0.5234 0.3423 0.5768 0.148 Uiso 0.326(2) 1 calc R . P A -1
C41 C 0.469(3) 0.215(3) 0.5408(13) 0.129(10) Uani 0.326(2) 1 d . U P A -1
H41A H 0.4452 0.2200 0.4957 0.193 Uiso 0.326(2) 1 calc GR . P A -1
H41B H 0.4081 0.1877 0.5756 0.193 Uiso 0.326(2) 1 calc GR . P A -1
H41C H 0.5667 0.1496 0.5442 0.193 Uiso 0.326(2) 1 calc GR . P A -1

loop_
_atom_site_aniso_label
_atom_site_aniso_U_11
_atom_site_aniso_U_22
_atom_site_aniso_U_33
_atom_site_aniso_U_23
_atom_site_aniso_U_13
_atom_site_aniso_U_12
Fe1 0.0255(3) 0.0447(4) 0.0269(3) -0.0039(3) -0.0057(2) -0.0063(3)
P1 0.0258(5) 0.0351(6) 0.0340(6) 0.0071(5) -0.0055(4) -0.0080(5)
P2 0.0241(5) 0.0337(6) 0.0366(7) -0.0050(5) -0.0059(4) 0.0006(4)
P3 0.0239(5) 0.0480(7) 0.0307(6) -0.0154(5) -0.0057(4) 0.0051(5)
C12 0.0248(18) 0.028(2) 0.031(2) 0.0023(17) -0.0031(16) -0.0094(16)
C10 0.0210(19) 0.037(2) 0.039(3) -0.003(2) 0.0000(18) -0.0012(17)
C7 0.0151(16) 0.0249(19) 0.030(2) -0.0027(16) 0.0004(15) -0.0025(15)
C5 0.0216(18) 0.034(2) 0.030(2) -0.0049(18) -0.0021(16) -0.0080(17)
C11 0.031(2) 0.029(2) 0.033(2) -0.0033(18) 0.0033(18) -0.0081(17)
C2 0.0224(18) 0.028(2) 0.032(2) 0.0029(17) -0.0016(16) -0.0073(16)
C19 0.0154(16) 0.028(2) 0.031(2) -0.0075(17) -0.0056(15) -0.0056(15)
C9 0.0186(18) 0.044(3) 0.042(3) -0.003(2) -0.0053(18) -0.0035(18)
C14 0.0211(18) 0.032(2) 0.042(3) -0.0133(19) -0.0096(17) -0.0035(16)
C13 0.0206(17) 0.0246(19) 0.028(2) 0.0027(16) -0.0037(15) -0.0076(15)
C3 0.028(2) 0.031(2) 0.041(3) -0.0003(19) 0.0013(18) -0.0133(18)
C8 0.0207(18) 0.033(2) 0.034(2) 0.0001(18) -0.0022(16) -0.0051(17)
C4 0.0238(19) 0.035(2) 0.040(2) -0.0071(19) 0.0017(17) -0.0135(17)
C15 0.029(2) 0.030(2) 0.066(3) -0.020(2) -0.014(2) -0.0036(18)
C18 0.0225(18) 0.024(2) 0.045(3) -0.0056(18) -0.0047(17) -0.0084(16)
C17 0.024(2) 0.030(2) 0.056(3) 0.000(2) -0.0079(19) -0.0120(18)
C16 0.034(2) 0.026(2) 0.071(3) -0.003(2) -0.017(2) -0.0118(19)
C26 0.028(2) 0.050(3) 0.049(3) -0.013(2) -0.013(2) -0.001(2)
C34 0.027(2) 0.068(3) 0.041(3) 0.004(2) -0.0069(19) -0.014(2)
C32 0.0203(19) 0.058(3) 0.031(2) -0.001(2) -0.0003(17) 0.0001(19)
C20 0.030(2) 0.031(2) 0.051(3) 0.012(2) -0.003(2) -0.0053(18)
C28 0.055(3) 0.050(3) 0.045(3) 0.002(2) -0.024(2) 0.005(2)
C21 0.050(3) 0.049(3) 0.072(4) 0.025(3) -0.026(3) -0.009(3)
C33 0.033(2) 0.092(4) 0.040(3) 0.010(3) 0.002(2) -0.003(3)
C22 0.048(3) 0.045(3) 0.057(3) -0.007(3) -0.005(2) -0.002(2)
B1 0.0165(19) 0.027(2) 0.030(2) 0.0005(19) -0.0028(17) -0.0034(17)
C27 0.044(3) 0.079(4) 0.064(4) -0.031(3) -0.023(3) -0.003(3)
O1A 0.069(3) 0.059(3) 0.044(3) 0.009(2) -0.012(2) -0.030(3)
C29A 0.053(5) 0.047(4) 0.072(6) 0.006(4) -0.032(4) -0.029(4)
C1A 0.067(6) 0.053(7) 0.038(5) 0.013(5) -0.025(4) -0.034(5)
C30A 0.071(6) 0.088(7) 0.077(7) -0.024(5) -0.008(5) -0.053(5)
C31A 0.057(4) 0.050(4) 0.145(9) -0.024(5) -0.034(5) -0.017(4)
C38A 0.119(8) 0.166(10) 0.070(5) 0.027(7) -0.012(5) -0.078(7)
C1B 0.030(7) 0.054(8) 0.040(8) -0.008(7) 0.006(5) -0.013(7)
O1B 0.058(6) 0.064(7) 0.042(5) -0.002(4) 0.000(4) -0.017(5)
Si1B 0.094(4) 0.093(4) 0.041(3) -0.006(2) 0.006(2) -0.041(3)
Si1A 0.147(3) 0.152(3) 0.0410(16) 0.0145(17) -0.0135(17) -0.108(3)
C40A 0.131(7) 0.151(11) 0.064(7) -0.001(7) 0.007(6) -0.076(7)
C38B 0.119(14) 0.123(13) 0.035(8) -0.004(8) -0.002(8) -0.059(12)
C39A 0.31(2) 0.313(18) 0.094(10) -0.047(11) 0.026(11) -0.246(18)
C39B 0.174(15) 0.103(9) 0.084(14) 0.006(8) -0.014(12) -0.030(9)
C40B 0.119(8) 0.166(10) 0.070(5) 0.027(7) -0.012(5) -0.078(7)
C6 0.0236(18) 0.027(2) 0.029(2) -0.0017(17) -0.0025(16) -0.0077(16)
C35A 0.023(10) 0.035(9) 0.024(9) -0.006(6) 0.008(7) -0.003(7)
C37C 0.036(9) 0.029(7) 0.043(11) -0.009(6) 0.003(8) 0.002(7)
C35B 0.029(6) 0.037(7) 0.034(7) -0.008(6) -0.007(5) -0.002(5)
C37B 0.041(8) 0.043(9) 0.045(13) -0.013(8) -0.008(8) -0.007(7)
C36A 0.062(13) 0.045(9) 0.029(8) 0.000(6) -0.007(7) -0.024(8)
C36B 0.034(7) 0.041(8) 0.044(9) -0.015(7) -0.005(6) -0.007(6)
C36C 0.048(8) 0.047(9) 0.043(10) -0.021(7) -0.010(7) -0.007(6)
C29B 0.015(8) 0.045(10) 0.058(11) -0.028(8) -0.004(6) -0.011(6)
C31B 0.019(7) 0.046(9) 0.058(11) -0.028(8) -0.001(6) -0.009(6)
C30B 0.012(8) 0.056(12) 0.090(19) -0.004(12) -0.007(7) -0.008(7)
C23A 0.043(5) 0.041(8) 0.069(9) 0.022(6) -0.008(5) -0.025(5)
C25B 0.028(5) 0.026(6) 0.037(6) 0.005(5) 0.001(4) -0.008(4)
C24A 0.077(7) 0.073(7) 0.070(7) 0.026(5) -0.015(5) -0.056(6)
C24B 0.035(5) 0.039(6) 0.034(5) 0.009(4) -0.002(4) -0.011(4)
C23B 0.025(5) 0.016(6) 0.028(5) 0.006(5) 0.004(4) -0.009(5)
C25A 0.043(6) 0.058(8) 0.130(14) 0.019(7) 0.022(7) -0.024(5)
C35C 0.040(9) 0.032(8) 0.033(10) -0.010(7) -0.007(7) 0.001(7)
C37A 0.031(10) 0.035(10) 0.017(12) -0.009(8) 0.006(9) -0.002(9)
O2 0.128(12) 0.069(8) 0.068(8) 0.006(6) -0.033(8) -0.023(8)
C43 0.14(2) 0.078(10) 0.076(11) 0.006(8) -0.045(12) -0.039(12)
C44 0.28(4) 0.097(16) 0.073(11) 0.000(10) -0.047(14) -0.10(2)
C42 0.17(3) 0.120(13) 0.083(11) 0.033(10) -0.053(12) -0.072(16)
C41 0.18(3) 0.118(13) 0.097(18) 0.043(11) -0.075(18) -0.069(15)

loop_
_atom_type_symbol
_atom_type_description
_atom_type_scat_dispersion_real
_atom_type_scat_dispersion_imag
_atom_type_scat_source
C C 0.0033 0.0016 'International Tables Vol C Tables 4.2.6.8 and 6.1.1.4'
H H 0.0000 0.0000 'International Tables Vol C Tables 4.2.6.8 and 6.1.1.4'
B B 0.0013 0.0007 'International Tables Vol C Tables 4.2.6.8 and 6.1.1.4'
Fe Fe 0.3463 0.8444 'International Tables Vol C Tables 4.2.6.8 and 6.1.1.4'
O O 0.0106 0.0060 'International Tables Vol C Tables 4.2.6.8 and 6.1.1.4'
P P 0.1023 0.0942 'International Tables Vol C Tables 4.2.6.8 and 6.1.1.4'
Si Si 0.0817 0.0704 'International Tables Vol C Tables 4.2.6.8 and 6.1.1.4'

loop_
_geom_angle_atom_site_label_1
_geom_angle_atom_site_label_2
_geom_angle_atom_site_label_3
_geom_angle
P1 Fe1 B1 74.37(11)
P2 Fe1 P1 113.63(4)
P2 Fe1 B1 76.47(10)
P3 Fe1 P1 119.09(4)
P3 Fe1 P2 107.59(5)
P3 Fe1 B1 74.06(10)
C1A Fe1 P1 99.2(3)
C1A Fe1 P2 108.9(3)
C1A Fe1 P3 107.6(3)
C1A Fe1 B1 173.1(3)
C1B Fe1 P1 115.1(5)
C1B Fe1 P2 108.3(5)
C1B Fe1 P3 90.7(5)
C1B Fe1 B1 164.7(5)
C2 P1 Fe1 106.56(13)
C2 P1 C20 105.7(2)
C2 P1 C23B 102.2(5)
C20 P1 Fe1 118.37(15)
C20 P1 C23B 101.1(5)
C23A P1 Fe1 107.4(5)
C23A P1 C2 109.0(6)
C23A P1 C20 109.6(6)
C23B P1 Fe1 121.0(4)
C8 P2 Fe1 100.23(13)
C8 P2 C26 105.90(19)
C8 P2 C29A 98.0(3)
C8 P2 C29B 107.4(6)
C26 P2 Fe1 115.10(17)
C26 P2 C29B 90.9(7)
C29A P2 Fe1 125.5(3)
C29A P2 C26 108.2(3)
C29B P2 Fe1 134.9(5)
C14 P3 Fe1 110.02(13)
C14 P3 C32 105.49(19)
C14 P3 C35A 100.8(13)
C14 P3 C35B 121.9(8)
C14 P3 C35C 100.2(12)
C32 P3 Fe1 112.65(16)
C32 P3 C35A 105.7(10)
C32 P3 C35C 113.7(9)
C35A P3 Fe1 120.6(11)
C35B P3 Fe1 107.7(6)
C35B P3 C32 98.5(6)
C35C P3 Fe1 113.6(9)
C11 C12 H12 118.7
C11 C12 C13 122.7(4)
C13 C12 H12 118.7
C11 C10 H10 120.3
C9 C10 H10 120.3
C9 C10 C11 119.4(4)
C2 C7 B1 119.9(3)
C6 C7 C2 117.0(3)
C6 C7 B1 122.9(3)
C4 C5 H5 120.1
C6 C5 H5 120.1
C6 C5 C4 119.8(4)
C12 C11 H11 120.0
C10 C11 C12 120.0(4)
C10 C11 H11 120.0
C7 C2 P1 113.8(3)
C3 C2 P1 125.6(3)
C3 C2 C7 120.6(4)
C14 C19 B1 120.1(3)
C18 C19 C14 117.3(4)
C18 C19 B1 122.7(3)
C10 C9 H9 119.7
C10 C9 C8 120.7(4)
C8 C9 H9 119.7
C19 C14 P3 112.5(3)
C19 C14 C15 120.3(4)
C15 C14 P3 127.2(3)
C12 C13 C8 116.5(3)
C12 C13 B1 122.0(3)
C8 C13 B1 121.5(3)
C2 C3 H3 119.7
C4 C3 C2 120.5(4)
C4 C3 H3 119.7
C9 C8 P2 124.7(3)
C9 C8 C13 120.8(4)
C13 C8 P2 114.5(3)
C5 C4 H4 120.1
C3 C4 C5 119.9(4)
C3 C4 H4 120.1
C14 C15 H15 119.6
C16 C15 C14 120.8(4)
C16 C15 H15 119.6
C19 C18 H18 119.0
C17 C18 C19 122.0(4)
C17 C18 H18 119.0
C18 C17 H17 120.3
C16 C17 C18 119.3(4)
C16 C17 H17 120.3
C15 C16 C17 120.3(4)
C15 C16 H16 119.9
C17 C16 H16 119.9
P2 C26 H26 108.2
C28 C26 P2 110.1(3)
C28 C26 H26 108.2
C28 C26 C27 110.7(5)
C27 C26 P2 111.4(3)
C27 C26 H26 108.2
H34A C34 H34B 109.5
H34A C34 H34C 109.5
H34B C34 H34C 109.5
C32 C34 H34A 109.5
C32 C34 H34B 109.5
C32 C34 H34C 109.5
P3 C32 H32 105.5
C34 C32 P3 115.1(3)
C34 C32 H32 105.5
C34 C32 C33 111.8(4)
C33 C32 P3 112.4(3)
C33 C32 H32 105.5
P1 C20 H20 105.3
C21 C20 P1 112.2(4)
C21 C20 H20 105.3
C22 C20 P1 114.8(3)
C22 C20 H20 105.3
C22 C20 C21 112.9(4)
C26 C28 H28A 109.5
C26 C28 H28B 109.5
C26 C28 H28C 109.5
H28A C28 H28B 109.5
H28A C28 H28C 109.5
H28B C28 H28C 109.5
C20 C21 H21A 109.5
C20 C21 H21B 109.5
C20 C21 H21C 109.5
H21A C21 H21B 109.5
H21A C21 H21C 109.5
H21B C21 H21C 109.5
C32 C33 H33A 109.5
C32 C33 H33B 109.5
C32 C33 H33C 109.5
H33A C33 H33B 109.5
H33A C33 H33C 109.5
H33B C33 H33C 109.5
C20 C22 H22A 109.5
C20 C22 H22B 109.5
C20 C22 H22C 109.5
H22A C22 H22B 109.5
H22A C22 H22C 109.5
H22B C22 H22C 109.5
C7 B1 Fe1 106.4(2)
C7 B1 C13 110.9(3)
C19 B1 Fe1 108.4(3)
C19 B1 C7 113.7(3)
C19 B1 C13 115.5(3)
C13 B1 Fe1 100.8(2)
C26 C27 H27A 109.5
C26 C27 H27B 109.5
C26 C27 H27C 109.5
H27A C27 H27B 109.5
H27A C27 H27C 109.5
H27B C27 H27C 109.5
C1A O1A Si1A 123.6(5)
P2 C29A H29A 105.7
C30A C29A P2 112.9(6)
C30A C29A H29A 105.7
C31A C29A P2 114.7(7)
C31A C29A H29A 105.7
C31A C29A C30A 111.3(7)
Fe1 C1A H1AA 108.9
Fe1 C1A H1AB 108.9
O1A C1A Fe1 113.5(6)
O1A C1A H1AA 108.9
O1A C1A H1AB 108.9
H1AA C1A H1AB 107.7
C29A C30A H30A 109.5
C29A C30A H30B 109.5
C29A C30A H30C 109.5
H30A C30A H30B 109.5
H30A C30A H30C 109.5
H30B C30A H30C 109.5
C29A C31A H31A 109.5
C29A C31A H31B 109.5
C29A C31A H31C 109.5
H31A C31A H31B 109.5
H31A C31A H31C 109.5
H31B C31A H31C 109.5
H38A C38A H38B 109.5
H38A C38A H38C 109.5
H38B C38A H38C 109.5
Si1A C38A H38A 109.5
Si1A C38A H38B 109.5
Si1A C38A H38C 109.5
Fe1 C1B H1BA 110.9
Fe1 C1B H1BB 110.9
H1BA C1B H1BB 108.9
O1B C1B Fe1 104.2(10)
O1B C1B H1BA 110.9
O1B C1B H1BB 110.9
C1B O1B Si1B 125.0(10)
O1B Si1B C38B 112.4(8)
O1B Si1B C39B 104.4(9)
O1B Si1B C40B 114.0(15)
C38B Si1B C39B 109.8(13)
C38B Si1B C40B 105.4(17)
C40B Si1B C39B 110.9(15)
O1A Si1A C38A 113.8(8)
O1A Si1A C40A 106.4(4)
O1A Si1A C39A 109.0(5)
C38A Si1A C40A 109.2(8)
C38A Si1A C39A 104.5(11)
C40A Si1A C39A 114.2(9)
Si1A C40A H40A 109.5
Si1A C40A H40B 109.5
Si1A C40A H40C 109.5
H40A C40A H40B 109.5
H40A C40A H40C 109.5
H40B C40A H40C 109.5
Si1B C38B H38D 109.5
Si1B C38B H38E 109.5
Si1B C38B H38F 109.5
H38D C38B H38E 109.5
H38D C38B H38F 109.5
H38E C38B H38F 109.5
Si1A C39A H39A 109.5
Si1A C39A H39B 109.5
Si1A C39A H39C 109.5
H39A C39A H39B 109.5
H39A C39A H39C 109.5
H39B C39A H39C 109.5
Si1B C39B H39D 109.5
Si1B C39B H39E 109.5
Si1B C39B H39F 109.5
H39D C39B H39E 109.5
H39D C39B H39F 109.5
H39E C39B H39F 109.5
Si1B C40B H40D 109.5
Si1B C40B H40E 109.5
Si1B C40B H40F 109.5
H40D C40B H40E 109.5
H40D C40B H40F 109.5
H40E C40B H40F 109.5
C7 C6 H6 118.9
C5 C6 C7 122.1(4)
C5 C6 H6 118.9
P3 C35A H35A 104.3
C36A C35A P3 110(2)
C36A C35A H35A 104.3
C37A C35A P3 120(2)
C37A C35A H35A 104.3
C37A C35A C36A 112(3)
H37A C37C H37B 109.5
H37A C37C H37C 109.5
H37B C37C H37C 109.5
C35C C37C H37A 109.5
C35C C37C H37B 109.5
C35C C37C H37C 109.5
P3 C35B H35B 106.5
C37B C35B P3 117.0(13)
C37B C35B H35B 106.5
C36B C35B P3 109.9(11)
C36B C35B H35B 106.5
C36B C35B C37B 109.9(16)
C35B C37B H37D 109.5
C35B C37B H37E 109.5
C35B C37B H37F 109.5
H37D C37B H37E 109.5
H37D C37B H37F 109.5
H37E C37B H37F 109.5
C35A C36A H36A 109.5
C35A C36A H36B 109.5
C35A C36A H36C 109.5
H36A C36A H36B 109.5
H36A C36A H36C 109.5
H36B C36A H36C 109.5
C35B C36B H36D 109.5
C35B C36B H36E 109.5
C35B C36B H36F 109.5
H36D C36B H36E 109.5
H36D C36B H36F 109.5
H36E C36B H36F 109.5
H36G C36C H36H 109.5
H36G C36C H36I 109.5
H36H C36C H36I 109.5
C35C C36C H36G 109.5
C35C C36C H36H 109.5
C35C C36C H36I 109.5
P2 C29B H29B 107.6
C31B C29B P2 111.7(13)
C31B C29B H29B 107.6
C31B C29B C30B 108.7(18)
C30B C29B P2 113.2(16)
C30B C29B H29B 107.6
C29B C31B H31D 109.5
C29B C31B H31E 109.5
C29B C31B H31F 109.5
H31D C31B H31E 109.5
H31D C31B H31F 109.5
H31E C31B H31F 109.5
C29B C30B H30D 109.5
C29B C30B H30E 109.5
C29B C30B H30F 109.5
H30D C30B H30E 109.5
H30D C30B H30F 109.5
H30E C30B H30F 109.5
P1 C23A H23A 104.9
C24A C23A P1 116.8(12)
C24A C23A H23A 104.9
C25A C23A P1 112.7(11)
C25A C23A H23A 104.9
C25A C23A C24A 111.4(13)
H25A C25B H25B 109.5
H25A C25B H25C 109.5
H25B C25B H25C 109.5
C23B C25B H25A 109.5
C23B C25B H25B 109.5
C23B C25B H25C 109.5
C23A C24A H24A 109.5
C23A C24A H24B 109.5
C23A C24A H24C 109.5
H24A C24A H24B 109.5
H24A C24A H24C 109.5
H24B C24A H24C 109.5
H24D C24B H24E 109.5
H24D C24B H24F 109.5
H24E C24B H24F 109.5
C23B C24B H24D 109.5
C23B C24B H24E 109.5
C23B C24B H24F 109.5
P1 C23B H23B 109.5
C25B C23B P1 107.1(10)
C25B C23B H23B 109.5
C24B C23B P1 112.9(10)
C24B C23B C25B 108.2(12)
C24B C23B H23B 109.5
C23A C25A H25D 109.5
C23A C25A H25E 109.5
C23A C25A H25F 109.5
H25D C25A H25E 109.5
H25D C25A H25F 109.5
H25E C25A H25F 109.5
P3 C35C H35C 102.7
C37C C35C P3 119.3(17)
C37C C35C H35C 102.7
C36C C35C P3 115.2(19)
C36C C35C C37C 111(2)
C36C C35C H35C 102.7
C35A C37A H37G 109.5
C35A C37A H37H 109.5
C35A C37A H37I 109.5
H37G C37A H37H 109.5
H37G C37A H37I 109.5
H37H C37A H37I 109.5
C43 O2 C42 121(2)
O2 C43 H43A 108.8
O2 C43 H43B 108.8
O2 C43 C44 114(2)
H43A C43 H43B 107.7
C44 C43 H43A 108.8
C44 C43 H43B 108.8
C43 C44 H44A 109.5
C43 C44 H44B 109.5
C43 C44 H44C 109.5
H44A C44 H44B 109.5
H44A C44 H44C 109.5
H44B C44 H44C 109.5
O2 C42 H42A 109.0
O2 C42 H42B 109.0
O2 C42 C41 113(2)
H42A C42 H42B 107.8
C41 C42 H42A 109.0
C41 C42 H42B 109.0
C42 C41 H41A 109.5
C42 C41 H41B 109.5
C42 C41 H41C 109.5
H41A C41 H41B 109.5
H41A C41 H41C 109.5
H41B C41 H41C 109.5

loop_
_geom_bond_atom_site_label_1
_geom_bond_atom_site_label_2
_geom_bond_distance
Fe1 P1 2.4253(13)
Fe1 P2 2.3953(12)
Fe1 P3 2.3483(13)
Fe1 B1 2.490(5)
Fe1 C1A 2.069(10)
Fe1 C1B 2.079(19)
P1 C2 1.823(4)
P1 C20 1.878(4)
P1 C23A 1.778(18)
P1 C23B 1.986(17)
P2 C8 1.809(4)
P2 C26 1.850(5)
P2 C29A 1.819(9)
P2 C29B 2.04(2)
P3 C14 1.805(5)
P3 C32 1.874(4)
P3 C35A 1.90(4)
P3 C35B 1.838(15)
P3 C35C 1.97(3)
C12 H12 0.9500
C12 C11 1.386(5)
C12 C13 1.390(5)
C10 H10 0.9500
C10 C11 1.385(6)
C10 C9 1.371(6)
C7 C2 1.406(5)
C7 B1 1.622(6)
C7 C6 1.395(5)
C5 H5 0.9500
C5 C4 1.384(6)
C5 C6 1.382(5)
C11 H11 0.9500
C2 C3 1.401(6)
C19 C14 1.403(5)
C19 C18 1.400(6)
C19 B1 1.612(6)
C9 H9 0.9500
C9 C8 1.407(5)
C14 C15 1.412(6)
C13 C8 1.409(5)
C13 B1 1.630(5)
C3 H3 0.9500
C3 C4 1.369(6)
C4 H4 0.9500
C15 H15 0.9500
C15 C16 1.361(7)
C18 H18 0.9500
C18 C17 1.395(5)
C17 H17 0.9500
C17 C16 1.386(6)
C16 H16 0.9500
C26 H26 1.0000
C26 C28 1.514(7)
C26 C27 1.523(7)
C34 H34A 0.9800
C34 H34B 0.9800
C34 H34C 0.9800
C34 C32 1.530(6)
C32 H32 1.0000
C32 C33 1.538(6)
C20 H20 1.0000
C20 C21 1.533(7)
C20 C22 1.496(7)
C28 H28A 0.9800
C28 H28B 0.9800
C28 H28C 0.9800
C21 H21A 0.9800
C21 H21B 0.9800
C21 H21C 0.9800
C33 H33A 0.9800
C33 H33B 0.9800
C33 H33C 0.9800
C22 H22A 0.9800
C22 H22B 0.9800
C22 H22C 0.9800
C27 H27A 0.9800
C27 H27B 0.9800
C27 H27C 0.9800
O1A C1A 1.457(11)
O1A Si1A 1.637(6)
C29A H29A 1.0000
C29A C30A 1.547(12)
C29A C31A 1.497(12)
C1A H1AA 0.9900
C1A H1AB 0.9900
C30A H30A 0.9800
C30A H30B 0.9800
C30A H30C 0.9800
C31A H31A 0.9800
C31A H31B 0.9800
C31A H31C 0.9800
C38A H38A 0.9800
C38A H38B 0.9800
C38A H38C 0.9800
C38A Si1A 1.771(16)
C1B H1BA 0.9900
C1B H1BB 0.9900
C1B O1B 1.42(2)
O1B Si1B 1.628(13)
Si1B C38B 1.80(2)
Si1B C39B 1.87(3)
Si1B C40B 1.81(4)
Si1A C40A 1.835(13)
Si1A C39A 1.880(16)
C40A H40A 0.9800
C40A H40B 0.9800
C40A H40C 0.9800
C38B H38D 0.9800
C38B H38E 0.9800
C38B H38F 0.9800
C39A H39A 0.9800
C39A H39B 0.9800
C39A H39C 0.9800
C39B H39D 0.9800
C39B H39E 0.9800
C39B H39F 0.9800
C40B H40D 0.9800
C40B H40E 0.9800
C40B H40F 0.9800
C6 H6 0.9500
C35A H35A 1.0000
C35A C36A 1.53(4)
C35A C37A 1.51(4)
C37C H37A 0.9800
C37C H37B 0.9800
C37C H37C 0.9800
C37C C35C 1.55(3)
C35B H35B 1.0000
C35B C37B 1.52(2)
C35B C36B 1.49(2)
C37B H37D 0.9800
C37B H37E 0.9800
C37B H37F 0.9800
C36A H36A 0.9800
C36A H36B 0.9800
C36A H36C 0.9800
C36B H36D 0.9800
C36B H36E 0.9800
C36B H36F 0.9800
C36C H36G 0.9800
C36C H36H 0.9800
C36C H36I 0.9800
C36C C35C 1.47(3)
C29B H29B 1.0000
C29B C31B 1.49(3)
C29B C30B 1.56(2)
C31B H31D 0.9800
C31B H31E 0.9800
C31B H31F 0.9800
C30B H30D 0.9800
C30B H30E 0.9800
C30B H30F 0.9800
C23A H23A 1.0000
C23A C24A 1.540(16)
C23A C25A 1.530(19)
C25B H25A 0.9800
C25B H25B 0.9800
C25B H25C 0.9800
C25B C23B 1.522(18)
C24A H24A 0.9800
C24A H24B 0.9800
C24A H24C 0.9800
C24B H24D 0.9800
C24B H24E 0.9800
C24B H24F 0.9800
C24B C23B 1.52(2)
C23B H23B 1.0000
C25A H25D 0.9800
C25A H25E 0.9800
C25A H25F 0.9800
C35C H35C 1.0000
C37A H37G 0.9800
C37A H37H 0.9800
C37A H37I 0.9800
O2 C43 1.22(3)
O2 C42 1.36(3)
C43 H43A 0.9900
C43 H43B 0.9900
C43 C44 1.46(3)
C44 H44A 0.9800
C44 H44B 0.9800
C44 H44C 0.9800
C42 H42A 0.9900
C42 H42B 0.9900
C42 C41 1.55(4)
C41 H41A 0.9800
C41 H41B 0.9800
C41 H41C 0.9800
